data_2007780
loop_
_publ_author_name
'Suzanne B\'elanger'
'Joseph T. Hupp'
'Charlotte L. Stern'

_publ_section_title
;
 <i>fac</i>-Tricarbonylchlorobis(pyridine-<i>N</i>)rhenium and
 <i>fac</i>-Tricarbonylchlorobis(4,4'-bipyridine-<i>N</i>)rhenium
;
_journal_issue 11
_journal_name_full 'Acta Crystallographica Section C'
_journal_page_first 1596
_journal_page_last 1600
_journal_paper_doi 10.1107/S0108270198006398
_journal_volume 54
_journal_year 1998
_chemical_formula_iupac '[Re Cl (C10 H8 N2)2 (CO)3]'
_chemical_formula_moiety 'C23 H16 Cl N4 O3 Re '
_chemical_formula_structural '[Re Cl (C10 H8 N2)2 (CO)3]'
_chemical_formula_sum 'C23 H16 Cl N4 O3 Re'
_chemical_formula_weight 618.06
_space_group_IT_number 14
_symmetry_cell_setting monoclinic
_symmetry_space_group_name_Hall '-P 2yn'
_symmetry_space_group_name_H-M 'P 1 21/n 1'
_cell_angle_alpha 90
_cell_angle_beta 98.63(2)
_cell_angle_gamma 90
_cell_formula_units_Z 4
_cell_length_a 7.126(2)
_cell_length_b 14.658(3)
_cell_length_c 21.517(6)
_cell_measurement_reflns_used 25
_cell_measurement_temperature 153(2)
_cell_measurement_theta_max 11.0
_cell_measurement_theta_min 10.0
_cell_volume 2222.1(10)
_computing_cell_refinement 'MSC/AFC Diffractometer Control Software'
_computing_data_collection
;MSC/AFC Diffractometer Control Software (Molecular Structure Corporation,
 1993)
;
_computing_data_reduction 'TEXSAN (Molecular Structure Corporation, 1995)'
_computing_publication_material TEXSAN
_computing_structure_refinement TEXSAN
_computing_structure_solution 'SHELXS86 (Sheldrick, 1985)'
_diffrn_ambient_temperature 153(2)
_diffrn_measurement_device CAD-4
_diffrn_measurement_method \w-\q
_diffrn_radiation_monochromator graphite
_diffrn_radiation_source 'X-ray tube'
_diffrn_radiation_type 'Mo K\a'
_diffrn_radiation_wavelength 0.7107
_diffrn_reflns_av_R_equivalents 0.041
_diffrn_reflns_limit_h_max 8
_diffrn_reflns_limit_h_min -8
_diffrn_reflns_limit_k_max 0
_diffrn_reflns_limit_k_min -16
_diffrn_reflns_limit_l_max 0
_diffrn_reflns_limit_l_min -25
_diffrn_reflns_number 3956
_diffrn_reflns_reduction_process 'Lp corrections applied'
_diffrn_reflns_theta_max 24.5
_diffrn_reflns_theta_min 1.7
_diffrn_standards_decay_% <1
_diffrn_standards_interval_count 0
_diffrn_standards_number 3
_exptl_absorpt_coefficient_mu 5.62
_exptl_absorpt_correction_T_max 0.76
_exptl_absorpt_correction_T_min 0.65
_exptl_absorpt_correction_type
;
analytical (de Meulenaer & Tompa, 1965)
;
_exptl_crystal_colour yellow
_exptl_crystal_density_diffrn 1.847
_exptl_crystal_density_meas ?
_exptl_crystal_description needle
_exptl_crystal_F_000 1192.00
_exptl_crystal_size_max 0.41
_exptl_crystal_size_mid 0.07
_exptl_crystal_size_min 0.05
_refine_diff_density_max 1.3
_refine_diff_density_min -0.8
_refine_ls_extinction_method none
_refine_ls_goodness_of_fit_obs 1.49
_refine_ls_hydrogen_treatment noref
_refine_ls_matrix_type full
_refine_ls_number_constraints 0
_refine_ls_number_parameters 289
_refine_ls_number_reflns 2481
_refine_ls_number_restraints 0
_refine_ls_R_factor_obs 0.033
_refine_ls_shift/esd_max 0.002
_refine_ls_shift/esd_mean 0.000
_refine_ls_structure_factor_coef F
_refine_ls_weighting_details 'w = 1/[\s^2^(Fo)]'
_refine_ls_weighting_scheme calc
_refine_ls_wR_factor_obs 0.028
_reflns_number_observed 2481
_reflns_number_total 3853
_reflns_observed_criterion >3.00\s(I)
_cod_data_source_file bk1384.cif
_cod_data_source_block II
_cod_depositor_comments
;
The following automatic conversions were performed:

'_exptl_crystal_density_meas' value 'not measured' was changed to '?'
- the value is perceived as not measured.

Automatic conversion script
Id: cif_fix_values 3008 2015-01-20 13:52:24Z robertas 

The following automatic conversions were performed:

'_refine_ls_weighting_scheme' value 'w = 1/[\s^2^(Fo)]' was changed
to 'calc'. New tag '_refine_ls_weighting_details' was created. The
value of the new tag was set to 'w = 1/[\s^2^(Fo)]'.

Automatic conversion script
Id: cif_fix_values 3143 2015-03-26 13:38:13Z robertas 
;
_cod_original_cell_volume 2222.0(10)
_cod_original_sg_symbol_H-M 'P 21/n'
_cod_original_formula_sum 'C23 H16 Cl N4 O3 Re '
_cod_database_code 2007780

loop_
_symmetry_equiv_pos_as_xyz
'  +x,  +y,  +z'
1/2-x,1/2+y,1/2-z
'  -x,  -y,  -z'
1/2+x,1/2-y,1/2+z

loop_
_atom_site_aniso_label
_atom_site_aniso_U_11
_atom_site_aniso_U_22
_atom_site_aniso_U_33
_atom_site_aniso_U_12
_atom_site_aniso_U_13
_atom_site_aniso_U_23
Re 0.0347(2) 0.0313(2) 0.0225(2) -0.0116(2) 0.00480(10) 0.0019(2)
Cl 0.052(2) 0.046(2) 0.0470(10) -0.0100(10) 0.0020(10) 0.0110(10)
O1 0.066(5) 0.061(5) 0.045(4) -0.027(4) 0.017(4) 0.017(4)
O2 0.071(6) 0.063(5) 0.041(4) -0.023(4) 0.015(4) -0.009(4)
O3 0.071(5) 0.059(5) 0.037(4) -0.023(4) 0.011(4) -0.019(4)
N1 0.033(4) 0.022(4) 0.027(4) -0.009(3) 0.001(3) 0.002(3)
N2 0.054(5) 0.032(5) 0.050(5) 0.000(4) 0.010(4) -0.013(4)
N3 0.019(4) 0.020(4) 0.025(4) 0.002(3) -0.006(3) 0.000(3)
N4 0.055(5) 0.047(5) 0.041(5) 0.017(5) 0.019(4) 0.021(4)
C1 0.037(5) 0.031(5) 0.033(5) -0.005(5) -0.010(4) -0.005(5)
C2 0.027(5) 0.012(4) 0.028(5) 0.005(4) 0.017(4) 0.005(4)
C3 0.038(6) 0.048(7) 0.040(6) -0.010(5) 0.019(5) -0.002(5)
C4 0.041(6) 0.029(6) 0.029(5) -0.002(5) -0.008(5) 0.010(4)
C5 0.036(6) 0.027(5) 0.040(6) 0.000(4) 0.006(5) 0.008(4)
C6 0.024(5) 0.029(5) 0.022(4) -0.007(4) 0.002(4) 0.004(4)
C7 0.031(5) 0.036(6) 0.027(5) 0.000(4) -0.012(4) 0.008(4)
C8 0.036(5) 0.021(5) 0.035(5) -0.002(4) -0.003(4) 0.001(4)
C9 0.019(5) 0.033(5) 0.031(5) 0.001(4) 0.001(4) 0.002(4)
C10 0.047(6) 0.030(6) 0.042(6) 0.003(5) -0.006(5) 0.000(5)
C11 0.065(7) 0.036(7) 0.066(7) 0.008(6) 0.005(6) 0.001(6)
C12 0.041(6) 0.052(7) 0.033(6) -0.009(5) 0.009(5) -0.010(5)
C13 0.035(6) 0.032(5) 0.038(6) -0.002(4) 0.007(5) 0.001(5)
C14 0.025(5) 0.016(4) 0.035(5) 0.001(4) 0.003(4) 0.000(4)
C15 0.025(5) 0.031(5) 0.023(5) -0.001(4) 0.004(4) -0.004(4)
C16 0.013(4) 0.018(5) 0.032(5) 0.001(4) 0.000(4) -0.001(4)
C17 0.022(5) 0.023(5) 0.031(5) 0.002(4) 0.006(4) -0.003(4)
C18 0.026(5) 0.030(5) 0.022(5) -0.001(4) 0.004(4) -0.002(4)
C19 0.021(5) 0.029(5) 0.026(5) 0.005(4) 0.008(4) 0.004(4)
C20 0.018(5) 0.046(6) 0.029(5) -0.002(4) 0.001(4) 0.002(5)
C21 0.026(5) 0.060(7) 0.030(5) 0.005(5) -0.001(4) 0.007(5)
C22 0.054(7) 0.029(6) 0.075(8) 0.008(5) 0.035(6) 0.017(5)
C23 0.044(6) 0.032(6) 0.034(5) 0.007(5) 0.015(5) 0.005(4)

loop_
_atom_site_label
_atom_site_fract_x
_atom_site_fract_y
_atom_site_fract_z
_atom_site_U_iso_or_equiv
_atom_site_thermal_displace_type
_atom_site_calc_flag
_atom_site_calc_attached_atom
_atom_site_refinement_flags
_atom_site_occupancy
Re 0.03336(5) 0.21492(3) 0.23295(2) 0.02943(9) Uani d ? . 1.000
Cl -0.2965(3) 0.2661(2) 0.20765(10) 0.0489(8) Uani d ? . 1.000
O1 0.2069(9) 0.3421(5) 0.1427(3) 0.056(2) Uani d ? . 1.000
O2 0.4111(10) 0.1268(5) 0.2767(3) 0.057(3) Uani d ? . 1.000
O3 -0.0500(9) 0.0704(5) 0.1295(3) 0.055(2) Uani d ? . 1.000
N1 0.0724(9) 0.3262(4) 0.3036(3) 0.028(2) Uani d ? . 1.000
N2 0.2192(10) 0.6887(5) 0.5263(4) 0.045(3) Uani d ? . 1.000
N3 -0.0738(8) 0.1314(4) 0.3050(3) 0.022(2) Uani d ? . 1.000
N4 -0.3440(10) -0.1436(6) 0.5493(4) 0.047(3) Uani d ? . 1.000
C1 0.1400(10) 0.2950(6) 0.1756(4) 0.035(3) Uani d ? . 1.000
C2 0.2870(10) 0.1626(5) 0.2627(4) 0.021(2) Uani d ? . 1.000
C3 -0.0150(10) 0.1235(6) 0.1691(4) 0.040(3) Uani d ? . 1.000
C4 -0.0120(10) 0.4073(6) 0.2923(4) 0.034(3) Uani d ? . 1.000
C5 0.0140(10) 0.4794(6) 0.3335(4) 0.035(3) Uani d ? . 1.000
C6 0.1339(10) 0.4700(5) 0.3910(4) 0.025(2) Uani d ? . 1.000
C7 0.2210(10) 0.3859(6) 0.4017(4) 0.033(3) Uani d ? . 1.000
C8 0.1900(10) 0.3170(5) 0.3594(4) 0.032(3) Uani d ? . 1.000
C9 0.1640(10) 0.5459(6) 0.4374(4) 0.028(3) Uani d ? . 1.000
C10 0.1130(10) 0.6357(6) 0.4214(4) 0.041(3) Uani d ? . 1.000
C11 0.1410(10) 0.7026(7) 0.4664(5) 0.056(3) Uani d ? . 1.000
C12 0.2650(10) 0.6037(7) 0.5414(4) 0.042(3) Uani d ? . 1.000
C13 0.2410(10) 0.5312(6) 0.4999(4) 0.035(3) Uani d ? . 1.000
C14 -0.1690(10) 0.1672(5) 0.3499(4) 0.026(2) Uani d ? . 1.000
C15 -0.2250(10) 0.1166(5) 0.3973(4) 0.026(2) Uani d ? . 1.000
C16 -0.1878(10) 0.0242(5) 0.4011(4) 0.021(2) Uani d ? . 1.000
C17 -0.0963(10) -0.0140(5) 0.3543(4) 0.025(2) Uani d ? . 1.000
C18 -0.0410(10) 0.0415(6) 0.3081(4) 0.026(3) Uani d ? . 1.000
C19 -0.2407(10) -0.0346(6) 0.4524(4) 0.025(2) Uani d ? . 1.000
C20 -0.2580(10) 0.0009(6) 0.5112(4) 0.031(3) Uani d ? . 1.000
C21 -0.3090(10) -0.0563(7) 0.5572(4) 0.039(3) Uani d ? . 1.000
C22 -0.3310(10) -0.1772(6) 0.4924(5) 0.050(3) Uani d ? . 1.000
C23 -0.2770(10) -0.1261(6) 0.4446(4) 0.035(3) Uani d ? . 1.000
H4 -0.0933 0.4155 0.2536 0.041 Uiso c ? . 1.000
H5 -0.0503 0.5354 0.3231 0.041 Uiso c ? . 1.000
H7 0.3058 0.3763 0.4397 0.040 Uiso c ? . 1.000
H8 0.2529 0.2604 0.3689 0.038 Uiso c ? . 1.000
H10 0.0581 0.6504 0.3796 0.049 Uiso c ? . 1.000
H11 0.1037 0.7630 0.4542 0.067 Uiso c ? . 1.000
H12 0.3183 0.5914 0.5837 0.050 Uiso c ? . 1.000
H13 0.2780 0.4715 0.5139 0.042 Uiso c ? . 1.000
H14 -0.1981 0.2305 0.3481 0.031 Uiso c ? . 1.000
H15 -0.2896 0.1451 0.4276 0.032 Uiso c ? . 1.000
H17 -0.0718 -0.0777 0.3542 0.030 Uiso c ? . 1.000
H18 0.0225 0.0144 0.2770 0.031 Uiso c ? . 1.000
H20 -0.2351 0.0638 0.5198 0.037 Uiso c ? . 1.000
H21 -0.3182 -0.0305 0.5971 0.047 Uiso c ? . 1.000
H22 -0.3602 -0.2398 0.4846 0.060 Uiso c ? . 1.000
H23 -0.2649 -0.1544 0.4057 0.043 Uiso c ? . 1.000

loop_
_atom_type_symbol
_atom_type_scat_dispersion_real
_atom_type_scat_dispersion_imag
_atom_type_scat_source
C 0.003 0.002
;International Tables for Crystallography
(1992, Vol. C, Tables 4.2.6.8 and 6.1.1.1)
;
H 0.000 0.000
;International Tables for Crystallography
(1992, Vol. C, Table 6.1.1.2)
;
N 0.006 0.003
;International Tables for Crystallography
(1992, Vol. C, Tables 4.2.6.8 and 6.1.1.1)
;
Cl 0.148 0.159
;International Tables for Crystallography
(1992, Vol. C, Tables 4.2.6.8 and 6.1.1.1)
;
O 0.011 0.006
;International Tables for Crystallography
(1992, Vol. C, Tables 4.2.6.8 and 6.1.1.1)
;
Re -1.018 7.231
;International Tables for Crystallography
(1992, Vol. C, Tables 4.2.6.8 and 6.1.1.1)
;

loop_
_geom_angle_atom_site_label_1
_geom_angle_atom_site_label_2
_geom_angle_atom_site_label_3
_geom_angle
_geom_angle_publ_flag
Cl Re N1 86.8(2) yes
Cl Re N3 84.5(2) yes
Cl Re C1 97.3(2) yes
Cl Re C2 171.8(2) yes
Cl Re C3 89.4(3) yes
N1 Re N3 87.0(2) yes
N1 Re C1 88.3(3) yes
N1 Re C2 92.8(3) yes
N1 Re C3 176.0(3) yes
N3 Re C1 174.9(3) yes
N3 Re C2 87.3(3) yes
N3 Re C3 94.1(3) yes
C1 Re C2 90.8(3) yes
C1 Re C3 90.8(3) yes
C2 Re C3 91.2(4) yes
Re N1 C4 121.5(5) no
Re N1 C8 121.8(5) no
C4 N1 C8 116.6(7) no
C11 N2 C12 115.6(8) no
Re N3 C14 123.2(5) no
Re N3 C18 120.5(5) no
C14 N3 C18 116.2(7) no
C21 N4 C22 116.0(8) no
Re C1 O1 178.3(7) yes
Re C2 O2 172.2(8) yes
Re C3 O3 177.5(8) yes
N1 C4 C5 123.7(8) no
N1 C4 H4 118.2 no
C5 C4 H4 118.2 no
C4 C5 C6 119.9(8) no
C4 C5 H5 120.0 no
C6 C5 H5 120.1 no
C5 C6 C7 115.7(7) no
C5 C6 C9 121.7(7) no
C7 C6 C9 122.6(7) no
C6 C7 C8 121.9(7) no
C6 C7 H7 119.1 no
C8 C7 H7 119.0 no
N1 C8 C7 122.2(7) no
N1 C8 H8 118.9 no
C7 C8 H8 118.9 no
C6 C9 C10 122.3(7) no
C6 C9 C13 121.9(8) no
C10 C9 C13 115.9(8) no
C9 C10 C11 119.6(8) no
C9 C10 H10 120.2 no
C11 C10 H10 120.2 no
N2 C11 C10 124.5(9) no
N2 C11 H11 117.7 no
C10 C11 H11 117.7 no
N2 C12 C13 124.5(9) no
N2 C12 H12 117.7 no
C13 C12 H12 117.7 no
C9 C13 C12 119.8(8) no
C9 C13 H13 120.1 no
C12 C13 H13 120.1 no
N3 C14 C15 123.4(7) no
N3 C14 H14 118.3 no
C15 C14 H14 118.3 no
C14 C15 C16 120.1(7) no
C14 C15 H15 119.9 no
C16 C15 H15 119.9 no
C15 C16 C17 117.2(7) no
C15 C16 C19 122.9(7) no
C17 C16 C19 119.9(7) no
C16 C17 C18 119.6(7) no
C16 C17 H17 120.2 no
C18 C17 H17 120.2 no
N3 C18 C17 123.3(7) no
N3 C18 H18 118.3 no
C17 C18 H18 118.3 no
C16 C19 C20 121.6(8) no
C16 C19 C23 122.5(7) no
C20 C19 C23 115.9(8) no
C19 C20 C21 119.5(8) no
C19 C20 H20 120.3 no
C21 C20 H20 120.3 no
N4 C21 C20 124.4(9) no
N4 C21 H21 117.8 no
C20 C21 H21 117.8 no
N4 C22 C23 123.5(9) no
N4 C22 H22 118.2 no
C23 C22 H22 118.2 no
C19 C23 C22 120.6(8) no
C19 C23 H23 119.7 no
C22 C23 H23 119.7 no

loop_
_geom_bond_atom_site_label_1
_geom_bond_atom_site_label_2
_geom_bond_site_symmetry_1
_geom_bond_site_symmetry_2
_geom_bond_distance
_geom_bond_publ_flag
Re Cl . . 2.450(2) yes
Re N1 . . 2.218(6) yes
Re N3 . . 2.200(6) yes
Re C1 . . 1.939(9) yes
Re C2 . . 1.980(8) yes
Re C3 . . 1.914(10) yes
O1 C1 . . 1.144(9) yes
O2 C2 . . 1.033(8) yes
O3 C3 . . 1.152(9) yes
N1 C4 . . 1.337(10) no
N1 C8 . . 1.366(9) no
N2 C11 . . 1.340(10) no
N2 C12 . . 1.320(10) no
N3 C14 . . 1.367(9) no
N3 C18 . . 1.338(10) no
N4 C21 . . 1.310(10) no
N4 C22 . . 1.340(10) no
C4 C5 . . 1.370(10) no
C4 H4 . . 0.95 no
C5 C6 . . 1.402(10) no
C5 H5 . . 0.95 no
C6 C7 . . 1.385(10) no
C6 C9 . . 1.488(10) no
C7 C8 . . 1.354(10) no
C7 H7 . . 0.95 no
C8 H8 . . 0.95 no
C9 C10 . . 1.400(10) no
C9 C13 . . 1.390(10) no
C10 C11 . . 1.370(10) no
C10 H10 . . 0.95 no
C11 H11 . . 0.95 no
C12 C13 . . 1.380(10) no
C12 H12 . . 0.95 no
C13 H13 . . 0.95 no
C14 C15 . . 1.367(10) no
C14 H14 . . 0.95 no
C15 C16 . . 1.381(10) no
C15 H15 . . 0.95 no
C16 C17 . . 1.395(10) no
C16 C19 . . 1.493(10) no
C17 C18 . . 1.387(10) no
C17 H17 . . 0.95 no
C18 H18 . . 0.95 no
C19 C20 . . 1.389(10) no
C19 C23 . . 1.370(10) no
C20 C21 . . 1.390(10) no
C20 H20 . . 0.95 no
C21 H21 . . 0.95 no
C22 C23 . . 1.370(10) no
C22 H22 . . 0.95 no
C23 H23 . . 0.95 no

loop_
_geom_contact_atom_site_label_1
_geom_contact_atom_site_label_2
_geom_contact_distance
_geom_contact_site_symmetry_2
_geom_contact_publ_flag
CL O2 3.413(7) 1_455 no
CL C17 3.527(8) 2_455 no
O1 C23 3.380(10) 2_455 no
O1 C11 3.410(10) 2_545 no
O1 C17 3.478(10) 2 no
O2 C14 3.219(10) 1_655 no
O2 C5 3.310(10) 2_545 no
O2 C15 3.385(10) 1_655 no
O3 C13 3.310(10) 4_454 no
O3 C9 3.312(10) 2_545 no
O3 C12 3.330(10) 4_454 no
O3 C6 3.398(10) 2_545 no
O3 C10 3.590(10) 2_545 no
N2 C15 3.290(10) 3_566 no
N2 C14 3.459(10) 3_566 no
N4 C8 3.298(10) 3_556 no
N4 C15 3.456(10) 3_456 no
C1 C23 3.560(10) 2_455 no
C6 C12 3.550(10) 3_566 no
C9 C13 3.550(10) 3_566 no
C13 C13 3.56(2) 3_566 no
C16 C20 3.462(10) 3_556 no
C16 C21 3.550(10) 3_556 no
C17 C21 3.370(10) 3_556 no
C17 C20 3.550(10) 3_556 no
C18 C21 3.540(10) 3_556 no
C19 C21 3.450(10) 3_456 no
C19 C20 3.556(10) 3_556 no
C20 C21 3.320(10) 3_456 no
C20 C20 3.41(2) 3_456 no

loop_
_geom_torsion_atom_site_label_1
_geom_torsion_atom_site_label_2
_geom_torsion_atom_site_label_3
_geom_torsion_atom_site_label_4
_geom_torsion
_geom_torsion_publ_flag
Re N1 C4 C5 -177.6(7) no
Re N1 C8 C7 177.1(6) no
Re N3 C14 C15 -175.5(6) no
Re N3 C18 C17 176.5(6) no
Cl Re N1 C4 -37.8(6) no
Cl Re N1 C8 145.4(6) no
Cl Re N3 C14 -55.7(6) no
Cl Re N3 C18 126.9(6) no
Cl Re C1 O1 16E1(3) no
Cl Re C2 O2 59.(7) no
Cl Re C3 O3 27(17) no
O1 C1 Re N1 7E1(3) no
O1 C1 Re N3 5E1(3) no
O1 C1 Re C2 -2E1(3) no
O1 C1 Re C3 -12E1(3) no
O2 C2 Re N1 146.(6) no
O2 C2 Re N3 59.(6) no
O2 C2 Re C1 -125.(6) no
O2 C2 Re C3 -35.(6) no
O3 C3 Re N1 1E1(2) no
O3 C3 Re N3 111(17) no
O3 C3 Re C1 -71(17) no
O3 C3 Re C2 -162(17) no
N1 Re N3 C14 31.4(6) no
N1 Re N3 C18 -146.0(6) no
N1 C4 C5 C6 0.3(14) no
N1 C8 C7 C6 0.6(14) no
N2 C11 C10 C9 0.8(16) no
N2 C12 C13 C9 -0.2(14) no
N3 Re N1 C4 -122.4(6) no
N3 Re N1 C8 60.8(6) no
N3 C14 C15 C16 -0.8(12) no
N3 C18 C17 C16 -1.0(12) no
N4 C21 C20 C19 -0.7(13) no
N4 C22 C23 C19 -2.6(15) no
C1 Re N1 C4 59.6(7) no
C1 Re N1 C8 -117.2(6) no
C1 Re N3 C14 55.(4) no
C1 Re N3 C18 -122.(3) no
C2 Re N1 C4 150.4(7) no
C2 Re N1 C8 -26.4(6) no
C2 Re N3 C14 124.3(6) no
C2 Re N3 C18 -53.1(6) no
C3 Re N1 C4 -16.(5) no
C3 Re N1 C8 167.(4) no
C3 Re N3 C14 -144.7(6) no
C3 Re N3 C18 37.9(6) no
C4 N1 C8 C7 0.2(12) no
C4 C5 C6 C7 0.4(12) no
C4 C5 C6 C9 -179.3(8) no
C5 C4 N1 C8 -0.6(13) no
C5 C6 C7 C8 -0.9(12) no
C5 C6 C9 C10 -15.5(12) no
C5 C6 C9 C13 163.3(8) no
C6 C9 C10 C11 179.2(8) no
C6 C9 C13 C12 -179.5(8) no
C7 C6 C9 C10 164.7(8) no
C7 C6 C9 C13 -16.4(12) no
C8 C7 C6 C9 178.9(8) no
C10 C9 C13 C12 -0.6(12) no
C10 C11 N2 C12 -1.6(15) no
C11 N2 C12 C13 1.2(14) no
C11 C10 C9 C13 0.3(13) no
C14 N3 C18 C17 -1.1(11) no
C14 C15 C16 C17 -1.4(11) no
C14 C15 C16 C19 178.5(7) no
C15 C14 N3 C18 2.1(11) no
C15 C16 C17 C18 2.2(11) no
C15 C16 C19 C20 -26.6(11) no
C15 C16 C19 C23 152.7(8) no
C16 C19 C20 C21 179.5(7) no
C16 C19 C23 C22 -178.0(8) no
C17 C16 C19 C20 153.3(7) no
C17 C16 C19 C23 -27.4(11) no
C18 C17 C16 C19 -177.6(7) no
C20 C19 C23 C22 1.3(13) no
C20 C21 N4 C22 -0.5(13) no
C21 N4 C22 C23 2.1(14) no
C21 C20 C19 C23 0.2(12) no
